data_7154256
loop_
_publ_author_name
'Perryman, Michael S.'
'Earl, Matthew W. M.'
'Greatorex, Sam'
'Clarkson, Guy J.'
'Fox, David J.'

_publ_section_title
;
 Synthesis of 1- and 4-substituted piperazin-2-ones via Jocic-type
 reactions with N-substituted diamines.
;
_journal_issue 8
_journal_name_full 'Organic &amp; biomolecular chemistry'
_journal_page_first 2360
_journal_page_last 2365
_journal_paper_doi 10.1039/c4ob02311k
_journal_volume 13
_journal_year 2015
_chemical_formula_moiety 'C19 H22 N2 O'
_chemical_formula_sum 'C19 H22 N2 O'
_chemical_formula_weight 294.38
_chemical_name_systematic
;
 ?
;
_space_group_crystal_system triclinic
_space_group_IT_number 2
_space_group_name_Hall '-P 1'
_space_group_name_H-M_alt 'P -1'
_symmetry_space_group_name_Hall '-P 1'
_symmetry_space_group_name_H-M 'P -1'
_atom_sites_solution_hydrogens mixed
_atom_sites_solution_primary direct
_audit_creation_date 2014-02-22
_audit_creation_method
;
Olex2 1.2
(compiled 2014.02.17 svn.r2891 for OlexSys, GUI svn.r4773)
;
_audit_update_record
;
2014-09-02 deposited with the CCDC.
2014-12-16 downloaded from the CCDC.
;
_cell_angle_alpha 106.562(5)
_cell_angle_beta 98.033(5)
_cell_angle_gamma 95.518(4)
_cell_formula_units_Z 2
_cell_length_a 5.3351(3)
_cell_length_b 10.0384(5)
_cell_length_c 15.6306(9)
_cell_measurement_reflns_used 2977
_cell_measurement_temperature 150(2)
_cell_measurement_theta_max 76.6620
_cell_measurement_theta_min 4.6260
_cell_volume 786.31(8)
_computing_cell_refinement
;
CrysAlisPro, Agilent Technologies,
Version 1.171.36.28 (release 01-02-2013 CrysAlis171 .NET)
(compiled Feb  1 2013,16:14:44)
;
_computing_data_collection
;
CrysAlisPro, Agilent Technologies,
Version 1.171.36.28 (release 01-02-2013 CrysAlis171 .NET)
(compiled Feb  1 2013,16:14:44)
;
_computing_data_reduction
;
CrysAlisPro, Agilent Technologies,
Version 1.171.36.28 (release 01-02-2013 CrysAlis171 .NET)
(compiled Feb  1 2013,16:14:44)
;
_computing_molecular_graphics 'Olex2 (Dolomanov et al., 2009)'
_computing_publication_material 'Olex2 (Dolomanov et al., 2009)'
_computing_structure_refinement 'XL (Sheldrick, 2008)'
_computing_structure_solution 'XS (Sheldrick, 2008)'
_diffrn_ambient_temperature 150(2)
_diffrn_detector_area_resol_mean 10.2833
_diffrn_measured_fraction_theta_full 0.998
_diffrn_measured_fraction_theta_max 0.965
_diffrn_measurement_device_type 'Xcalibur, Ruby, Gemini'
_diffrn_measurement_method '\w scans'
_diffrn_orient_matrix_UB_11 -0.0420707000
_diffrn_orient_matrix_UB_12 -0.1411879000
_diffrn_orient_matrix_UB_13 -0.0759417000
_diffrn_orient_matrix_UB_21 -0.0463965000
_diffrn_orient_matrix_UB_22 -0.0784063000
_diffrn_orient_matrix_UB_23 0.0691983000
_diffrn_orient_matrix_UB_31 -0.2879291000
_diffrn_orient_matrix_UB_32 0.0095410000
_diffrn_orient_matrix_UB_33 -0.0187805000
_diffrn_radiation_monochromator graphite
_diffrn_radiation_type CuK\a
_diffrn_radiation_wavelength 1.54184
_diffrn_reflns_av_R_equivalents 0.0200
_diffrn_reflns_av_unetI/netI 0.0252
_diffrn_reflns_Laue_measured_fraction_full 0.998
_diffrn_reflns_Laue_measured_fraction_max 0.965
_diffrn_reflns_limit_h_max 3
_diffrn_reflns_limit_h_min -6
_diffrn_reflns_limit_k_max 12
_diffrn_reflns_limit_k_min -12
_diffrn_reflns_limit_l_max 19
_diffrn_reflns_limit_l_min -18
_diffrn_reflns_number 5168
_diffrn_reflns_point_group_measured_fraction_full 0.998
_diffrn_reflns_point_group_measured_fraction_max 0.965
_diffrn_reflns_theta_full 67.684
_diffrn_reflns_theta_max 77.310
_diffrn_reflns_theta_min 2.996
_diffrn_source 'Enhance (Cu) X-ray Source'
_exptl_absorpt_coefficient_mu 0.603
_exptl_absorpt_correction_T_max 1.00000
_exptl_absorpt_correction_T_min 0.49608
_exptl_absorpt_correction_type multi-scan
_exptl_absorpt_process_details
;
CrysAlisPro, Agilent Technologies,
Version 1.171.36.28 (release 01-02-2013 CrysAlis171 .NET)
(compiled Feb  1 2013,16:14:44)
Empirical absorption correction using spherical harmonics,
 implemented in SCALE3 ABSPACK scaling algorithm.
;
_exptl_crystal_colour colourless
_exptl_crystal_colour_primary colourless
_exptl_crystal_density_diffrn 1.243
_exptl_crystal_description block
_exptl_crystal_F_000 316
_exptl_crystal_size_max 0.3
_exptl_crystal_size_mid 0.22
_exptl_crystal_size_min 0.12
_refine_diff_density_max 0.285
_refine_diff_density_min -0.201
_refine_diff_density_rms 0.038
_refine_ls_extinction_method none
_refine_ls_goodness_of_fit_ref 1.049
_refine_ls_hydrogen_treatment mixed
_refine_ls_matrix_type full
_refine_ls_number_parameters 239
_refine_ls_number_reflns 3220
_refine_ls_number_restraints 0
_refine_ls_restrained_S_all 1.049
_refine_ls_R_factor_all 0.0444
_refine_ls_R_factor_gt 0.0420
_refine_ls_shift/su_max 0.001
_refine_ls_shift/su_mean 0.000
_refine_ls_structure_factor_coef Fsqd
_refine_ls_weighting_details
;
 w=1/[\s^2^(Fo^2^)+(0.0662P)^2^+0.1517P]
 where P=(Fo^2^+2Fc^2^)/3
;
_refine_ls_weighting_scheme calc
_refine_ls_wR_factor_gt 0.1158
_refine_ls_wR_factor_ref 0.1183
_reflns_Friedel_coverage 0.000
_reflns_number_gt 2979
_reflns_number_total 3220
_reflns_threshold_expression 'I > 2\s(I)'
_cod_data_source_file c4ob02311k2.cif
_cod_data_source_block mp8
_cod_depositor_comments 'Adding full bibliography for 7154254--7154256.cif.'
_cod_original_cell_volume 786.30(8)
_cod_database_code 7154256
_shelxl_version_number 2013-2
_chemical_oxdiff_formula 'C20 H20 N O2'
_shelx_space_group_comment
;
The symmetry employed for this shelxl refinement is uniquely defined
by the following loop, which should always be used as a source of
symmetry information in preference to the above space-group names.
They are only intended as comments.
;
_reflns_odcompleteness_completeness 99.73
_reflns_odcompleteness_iscentric 1
_reflns_odcompleteness_theta 69.95
_olex2_refinement_description
;
1. Fixed Uiso
 At 1.2 times of:
  All C(H,H) groups, H9 of C9, H21 of C21, H5 of C5, H2A of C2A, H2 of C2,
  H5A of C5A, H4 of C4, H20 of C20, H17 of C17, H18 of C18, H1A of C1A, H19 of
  C19, H4A of C4A, H1 of C1
 At 1.5 times of:
  H11 of C21
2. Others
 Sof(C1A)=Sof(H1A)=Sof(C2A)=Sof(H2A)=Sof(H3B)=Sof(C4A)=Sof(H4A)=Sof(C5A)=
 Sof(H5A)=1-FVAR(1)
 Sof(C1)=Sof(H1)=Sof(C2)=Sof(H2)=Sof(H3A)=Sof(C4)=Sof(H4)=Sof(C5)=Sof(H5)=
 FVAR(1)
3.a Ternary CH refined with riding coordinates:
 C9(H9)
3.b Secondary CH2 refined with riding coordinates:
 C7(H7A,H7B), C8(H8A,H8B), C12(H12A,H12B), C13(H13A,H13B), C15(H15A,H15B)
3.c Aromatic/amide H refined with riding coordinates:
 C1(H1), C2(H2), C1A(H1A), C2A(H2A), C3(H3A), C3(H3B), C4(H4), C5(H5),
 C4A(H4A), C5A(H5A), C17(H17), C18(H18), C19(H19), C20(H20), C21(H21)
;

loop_
_space_group_symop_operation_xyz
'x, y, z'
'-x, -y, -z'

loop_
_atom_site_label
_atom_site_type_symbol
_atom_site_fract_x
_atom_site_fract_y
_atom_site_fract_z
_atom_site_U_iso_or_equiv
_atom_site_adp_type
_atom_site_occupancy
_atom_site_site_symmetry_order
_atom_site_calc_flag
_atom_site_refinement_flags_posn
_atom_site_refinement_flags_occupancy
_atom_site_disorder_assembly
_atom_site_disorder_group
C1 C 0.5404(7) 0.2354(3) 0.08712(19) 0.0449(8) Uani 0.478(3) 1 d . P A 1
H1 H 0.4945 0.1964 0.1325 0.054 Uiso 0.478(3) 1 calc R P A 1
C2 C 0.5203(7) 0.1481(3) -0.0011(2) 0.0482(9) Uani 0.478(3) 1 d . P A 1
H2 H 0.4677 0.0502 -0.0141 0.058 Uiso 0.478(3) 1 calc R P A 1
C1A C 0.3985(5) 0.2909(3) 0.07153(17) 0.0378(6) Uani 0.522(3) 1 d . P A 2
H1A H 0.2635 0.2934 0.1054 0.045 Uiso 0.522(3) 1 calc R P A 2
C2A C 0.3614(6) 0.1994(3) -0.01679(18) 0.0458(7) Uani 0.522(3) 1 d . P A 2
H2A H 0.2031 0.1404 -0.0433 0.055 Uiso 0.522(3) 1 calc R P A 2
C3 C 0.5719(3) 0.19710(16) -0.06693(9) 0.0483(4) Uani 1 1 d . . . .
H3A H 0.5483 0.1365 -0.1274 0.058 Uiso 0.478(3) 1 calc R P A 1
H3B H 0.5515 0.1374 -0.1275 0.058 Uiso 0.522(3) 1 calc R P A 2
C4 C 0.6649(7) 0.3444(4) -0.0462(2) 0.0487(8) Uani 0.478(3) 1 d . P A 1
H4 H 0.7131 0.3814 -0.0921 0.058 Uiso 0.478(3) 1 calc R P A 1
C5 C 0.6829(6) 0.4316(3) 0.04197(19) 0.0421(7) Uani 0.478(3) 1 d . P A 1
H5 H 0.7350 0.5297 0.0557 0.050 Uiso 0.478(3) 1 calc R P A 1
C4A C 0.7874(7) 0.2770(4) -0.0285(2) 0.0572(10) Uani 0.522(3) 1 d . P A 2
H4A H 0.9251 0.2729 -0.0613 0.069 Uiso 0.522(3) 1 calc R P A 2
C5A C 0.8232(6) 0.3687(4) 0.0594(2) 0.0505(8) Uani 0.522(3) 1 d . P A 2
H5A H 0.9834 0.4262 0.0852 0.061 Uiso 0.522(3) 1 calc R P A 2
C6 C 0.6254(2) 0.37684(13) 0.11014(8) 0.0321(3) Uani 1 1 d . . . .
C7 C 0.6636(2) 0.47393(12) 0.20640(8) 0.0326(3) Uani 1 1 d . . . .
H7A H 0.5064 0.4613 0.2319 0.039 Uiso 1 1 calc R . . .
H7B H 0.6931 0.5726 0.2059 0.039 Uiso 1 1 calc R . . .
C8 C 0.8904(2) 0.44522(11) 0.26685(7) 0.0280(2) Uani 1 1 d . . . .
H8A H 1.0398 0.4424 0.2356 0.034 Uiso 1 1 calc R . . .
H8B H 0.8480 0.3513 0.2741 0.034 Uiso 1 1 calc R . . .
C9 C 0.9668(2) 0.55297(11) 0.36128(7) 0.0253(2) Uani 1 1 d . . . .
H9 H 1.1329 0.5329 0.3897 0.030 Uiso 1 1 calc R . . .
C10 C 0.7699(2) 0.53450(11) 0.42122(7) 0.0263(2) Uani 1 1 d . . . .
O10 O 0.65500(17) 0.41626(8) 0.41071(6) 0.0351(2) Uani 1 1 d . . . .
N11 N 0.73464(18) 0.64644(10) 0.48656(6) 0.0276(2) Uani 1 1 d . . . .
C12 C 0.8555(2) 0.78994(11) 0.50218(7) 0.0277(2) Uani 1 1 d . . . .
H12A H 0.9149 0.8354 0.5680 0.033 Uiso 1 1 calc R . . .
H12B H 0.7290 0.8443 0.4805 0.033 Uiso 1 1 calc R . . .
C13 C 1.0799(2) 0.79109(11) 0.45309(7) 0.0269(2) Uani 1 1 d . . . .
H13A H 1.1367 0.8881 0.4535 0.032 Uiso 1 1 calc R . . .
H13B H 1.2241 0.7583 0.4847 0.032 Uiso 1 1 calc R . . .
N14 N 1.00728(17) 0.69959(9) 0.35939(6) 0.0248(2) Uani 1 1 d . . . .
C15 C 1.2091(2) 0.72093(11) 0.30729(8) 0.0276(2) Uani 1 1 d . . . .
H15A H 1.1711 0.6488 0.2471 0.033 Uiso 1 1 calc R . . .
H15B H 1.3749 0.7088 0.3393 0.033 Uiso 1 1 calc R . . .
C16 C 1.2305(2) 0.86547(11) 0.29470(7) 0.0264(2) Uani 1 1 d . . . .
C17 C 1.4557(2) 0.95959(12) 0.32832(7) 0.0288(2) Uani 1 1 d . . . .
H17 H 1.5976 0.9337 0.3607 0.035 Uiso 1 1 calc R . . .
C18 C 1.4757(2) 1.09148(12) 0.31501(8) 0.0326(3) Uani 1 1 d . . . .
H18 H 1.6300 1.1552 0.3387 0.039 Uiso 1 1 calc R . . .
C19 C 1.2709(2) 1.12926(12) 0.26738(8) 0.0346(3) Uani 1 1 d . . . .
H19 H 1.2837 1.2193 0.2586 0.041 Uiso 1 1 calc R . . .
C20 C 1.0465(2) 1.03574(13) 0.23234(8) 0.0350(3) Uani 1 1 d . . . .
H20 H 0.9066 1.0611 0.1986 0.042 Uiso 1 1 calc R . . .
C21 C 1.0264(2) 0.90459(12) 0.24656(8) 0.0316(3) Uani 1 1 d . . . .
H21 H 0.8715 0.8413 0.2231 0.038 Uiso 1 1 calc R . . .
H11 H 0.616(3) 0.6296(17) 0.5207(12) 0.047 Uiso 1 1 d R . . .

loop_
_atom_site_aniso_label
_atom_site_aniso_U_11
_atom_site_aniso_U_22
_atom_site_aniso_U_33
_atom_site_aniso_U_23
_atom_site_aniso_U_13
_atom_site_aniso_U_12
C1 0.068(2) 0.0356(14) 0.0298(13) 0.0099(11) 0.0150(13) -0.0059(14)
C2 0.072(2) 0.0319(14) 0.0335(14) 0.0013(11) 0.0093(14) -0.0030(14)
C1A 0.0432(14) 0.0389(13) 0.0294(12) 0.0080(10) 0.0083(10) 0.0013(11)
C2A 0.0525(16) 0.0409(14) 0.0340(13) 0.0031(11) -0.0001(11) -0.0047(13)
C3 0.0603(9) 0.0532(8) 0.0244(6) 0.0004(5) 0.0042(6) 0.0131(7)
C4 0.065(2) 0.0574(19) 0.0303(14) 0.0207(13) 0.0142(13) 0.0088(16)
C5 0.0588(19) 0.0354(14) 0.0341(14) 0.0148(11) 0.0099(12) 0.0004(13)
C4A 0.0554(18) 0.075(2) 0.0335(14) 0.0011(14) 0.0191(13) 0.0023(16)
C5A 0.0453(15) 0.0615(19) 0.0346(14) 0.0012(13) 0.0114(11) -0.0059(14)
C6 0.0357(6) 0.0329(6) 0.0264(6) 0.0071(5) 0.0060(4) 0.0028(5)
C7 0.0362(6) 0.0305(6) 0.0285(6) 0.0050(4) 0.0068(4) 0.0033(4)
C8 0.0334(6) 0.0234(5) 0.0272(5) 0.0064(4) 0.0099(4) 0.0011(4)
C9 0.0282(5) 0.0239(5) 0.0249(5) 0.0090(4) 0.0063(4) 0.0020(4)
C10 0.0295(5) 0.0256(5) 0.0248(5) 0.0101(4) 0.0050(4) 0.0002(4)
O10 0.0449(5) 0.0256(4) 0.0362(5) 0.0100(3) 0.0162(4) -0.0035(3)
N11 0.0322(5) 0.0261(5) 0.0265(5) 0.0097(4) 0.0112(4) -0.0003(4)
C12 0.0341(6) 0.0244(5) 0.0238(5) 0.0059(4) 0.0082(4) -0.0003(4)
C13 0.0312(5) 0.0248(5) 0.0235(5) 0.0067(4) 0.0061(4) -0.0026(4)
N14 0.0303(5) 0.0222(4) 0.0222(4) 0.0070(3) 0.0080(3) -0.0005(3)
C15 0.0317(5) 0.0254(5) 0.0275(5) 0.0089(4) 0.0108(4) 0.0015(4)
C16 0.0326(5) 0.0260(5) 0.0221(5) 0.0073(4) 0.0115(4) 0.0013(4)
C17 0.0320(6) 0.0302(5) 0.0255(5) 0.0098(4) 0.0081(4) 0.0014(4)
C18 0.0379(6) 0.0287(6) 0.0304(6) 0.0075(4) 0.0117(5) -0.0029(4)
C19 0.0489(7) 0.0275(5) 0.0332(6) 0.0130(5) 0.0183(5) 0.0060(5)
C20 0.0380(6) 0.0395(6) 0.0339(6) 0.0177(5) 0.0105(5) 0.0104(5)
C21 0.0319(6) 0.0332(6) 0.0300(6) 0.0102(5) 0.0086(4) 0.0003(4)

loop_
_atom_type_symbol
_atom_type_description
_atom_type_scat_dispersion_real
_atom_type_scat_dispersion_imag
_atom_type_scat_source
C C 0.0181 0.0091 'International Tables Vol C Tables 4.2.6.8 and 6.1.1.4'
H H 0.0000 0.0000 'International Tables Vol C Tables 4.2.6.8 and 6.1.1.4'
N N 0.0311 0.0180 'International Tables Vol C Tables 4.2.6.8 and 6.1.1.4'
O O 0.0492 0.0322 'International Tables Vol C Tables 4.2.6.8 and 6.1.1.4'

loop_
_geom_angle_atom_site_label_1
_geom_angle_atom_site_label_2
_geom_angle_atom_site_label_3
_geom_angle
C2 C1 H1 119.3
C6 C1 H1 119.3
C6 C1 C2 121.4(2)
C1 C2 H2 119.1
C3 C2 C1 121.8(3)
C3 C2 H2 119.1
C2A C1A H1A 119.3
C6 C1A H1A 119.3
C6 C1A C2A 121.3(2)
C1A C2A H2A 120.9
C1A C2A C3 118.2(2)
C3 C2A H2A 120.9
C2 C3 H3A 120.5
C2 C3 C4 118.99(19)
C2A C3 H3B 120.2
C4 C3 H3A 120.5
C4A C3 C2A 119.64(18)
C4A C3 H3B 120.2
C3 C4 H4 120.5
C5 C4 C3 119.0(2)
C5 C4 H4 120.5
C4 C5 H5 119.7
C6 C5 C4 120.6(3)
C6 C5 H5 119.7
C3 C4A H4A 119.0
C3 C4A C5A 122.0(3)
C5A C4A H4A 119.0
C4A C5A H5A 119.6
C4A C5A C6 120.7(2)
C6 C5A H5A 119.6
C1 C6 C5 118.08(19)
C1 C6 C7 122.94(15)
C1A C6 C5A 118.14(18)
C1A C6 C7 120.62(14)
C5 C6 C7 118.97(15)
C5A C6 C7 121.20(15)
C6 C7 H7A 109.3
C6 C7 H7B 109.3
C6 C7 C8 111.74(9)
H7A C7 H7B 107.9
C8 C7 H7A 109.3
C8 C7 H7B 109.3
C7 C8 H8A 108.5
C7 C8 H8B 108.5
C7 C8 C9 114.88(9)
H8A C8 H8B 107.5
C9 C8 H8A 108.5
C9 C8 H8B 108.5
C8 C9 H9 107.3
C8 C9 C10 110.50(9)
C10 C9 H9 107.3
N14 C9 C8 113.52(9)
N14 C9 H9 107.3
N14 C9 C10 110.76(8)
O10 C10 C9 119.81(10)
O10 C10 N11 121.36(10)
N11 C10 C9 118.76(9)
C10 N11 C12 125.12(9)
C10 N11 H11 115.3(11)
C12 N11 H11 119.4(11)
N11 C12 H12A 109.5
N11 C12 H12B 109.5
N11 C12 C13 110.66(9)
H12A C12 H12B 108.1
C13 C12 H12A 109.5
C13 C12 H12B 109.5
C12 C13 H13A 109.6
C12 C13 H13B 109.6
H13A C13 H13B 108.1
N14 C13 C12 110.19(8)
N14 C13 H13A 109.6
N14 C13 H13B 109.6
C13 N14 C9 108.03(8)
C13 N14 C15 109.92(8)
C15 N14 C9 111.25(8)
N14 C15 H15A 109.2
N14 C15 H15B 109.2
N14 C15 C16 111.93(9)
H15A C15 H15B 107.9
C16 C15 H15A 109.2
C16 C15 H15B 109.2
C17 C16 C15 121.05(10)
C21 C16 C15 120.15(10)
C21 C16 C17 118.76(10)
C16 C17 H17 119.6
C16 C17 C18 120.75(11)
C18 C17 H17 119.6
C17 C18 H18 120.1
C19 C18 C17 119.88(11)
C19 C18 H18 120.1
C18 C19 H19 120.0
C18 C19 C20 119.99(11)
C20 C19 H19 120.0
C19 C20 H20 120.0
C19 C20 C21 119.98(11)
C21 C20 H20 120.0
C16 C21 C20 120.63(11)
C16 C21 H21 119.7
C20 C21 H21 119.7

loop_
_geom_bond_atom_site_label_1
_geom_bond_atom_site_label_2
_geom_bond_distance
C1 H1 0.9500
C1 C2 1.391(4)
C1 C6 1.375(3)
C2 H2 0.9500
C2 C3 1.310(4)
C1A H1A 0.9500
C1A C2A 1.398(4)
C1A C6 1.368(3)
C2A H2A 0.9500
C2A C3 1.455(3)
C3 H3A 0.9500
C3 H3B 0.9500
C3 C4 1.442(4)
C3 C4A 1.297(4)
C4 H4 0.9500
C4 C5 1.391(4)
C5 H5 0.9500
C5 C6 1.387(3)
C4A H4A 0.9500
C4A C5A 1.394(4)
C5A H5A 0.9500
C5A C6 1.401(3)
C6 C7 1.5150(15)
C7 H7A 0.9900
C7 H7B 0.9900
C7 C8 1.5307(16)
C8 H8A 0.9900
C8 H8B 0.9900
C8 C9 1.5335(14)
C9 H9 1.0000
C9 C10 1.5335(15)
C9 N14 1.4763(13)
C10 O10 1.2379(13)
C10 N11 1.3347(15)
N11 C12 1.4586(13)
N11 H11 0.917(19)
C12 H12A 0.9900
C12 H12B 0.9900
C12 C13 1.5102(15)
C13 H13A 0.9900
C13 H13B 0.9900
C13 N14 1.4644(13)
N14 C15 1.4724(13)
C15 H15A 0.9900
C15 H15B 0.9900
C15 C16 1.5147(14)
C16 C17 1.3911(16)
C16 C21 1.3885(16)
C17 H17 0.9500
C17 C18 1.3942(16)
C18 H18 0.9500
C18 C19 1.3803(18)
C19 H19 0.9500
C19 C20 1.3861(18)
C20 H20 0.9500
C20 C21 1.3930(17)
C21 H21 0.9500

loop_
_geom_hbond_atom_site_label_D
_geom_hbond_atom_site_label_H
_geom_hbond_atom_site_label_A
_geom_hbond_distance_DH
_geom_hbond_distance_HA
_geom_hbond_distance_DA
_geom_hbond_angle_DHA
_geom_hbond_site_symmetry_A
N11 H11 O10 0.917(19) 2.009(19) 2.9246(12) 176.7(16) 2_666

loop_
_geom_torsion_atom_site_label_1
_geom_torsion_atom_site_label_2
_geom_torsion_atom_site_label_3
_geom_torsion_atom_site_label_4
_geom_torsion
C1 C2 C3 C2A -74.6(4)
C1 C2 C3 C4 3.3(5)
C1 C2 C3 C4A 47.0(4)
C1 C6 C7 C8 69.6(2)
C2 C1 C6 C1A 81.8(4)
C2 C1 C6 C5 2.2(4)
C2 C1 C6 C5A -41.2(4)
C2 C1 C6 C7 -176.6(3)
C2 C3 C4 C5 -3.7(4)
C2 C3 C4A C5A -45.5(4)
C1A C2A C3 C2 75.6(3)
C1A C2A C3 C4 -43.3(3)
C1A C2A C3 C4A 1.2(4)
C1A C6 C7 C8 121.70(18)
C2A C1A C6 C1 -71.9(3)
C2A C1A C6 C5 45.0(3)
C2A C1A C6 C5A -1.4(4)
C2A C1A C6 C7 -179.2(2)
C2A C3 C4 C5 41.4(4)
C2A C3 C4A C5A -1.6(5)
C3 C4 C5 C6 3.4(5)
C3 C4A C5A C6 0.5(6)
C4 C3 C4A C5A 75.3(4)
C4 C5 C6 C1 -2.7(4)
C4 C5 C6 C1A -47.1(4)
C4 C5 C6 C5A 69.5(3)
C4 C5 C6 C7 176.2(3)
C5 C6 C7 C8 -109.1(2)
C4A C3 C4 C5 -78.5(3)
C4A C5A C6 C1 42.3(4)
C4A C5A C6 C1A 1.0(4)
C4A C5A C6 C5 -79.7(4)
C4A C5A C6 C7 178.8(3)
C5A C6 C7 C8 -56.0(2)
C6 C1 C2 C3 -2.6(5)
C6 C1A C2A C3 0.4(4)
C6 C7 C8 C9 171.24(9)
C7 C8 C9 C10 73.14(11)
C7 C8 C9 N14 -51.98(13)
C8 C9 C10 O10 31.86(14)
C8 C9 C10 N11 -151.01(10)
C8 C9 N14 C13 -179.74(8)
C8 C9 N14 C15 -59.02(11)
C9 C10 N11 C12 4.87(16)
C9 N14 C15 C16 172.88(9)
C10 C9 N14 C13 55.28(11)
C10 C9 N14 C15 176.00(8)
C10 N11 C12 C13 -16.00(15)
O10 C10 N11 C12 -178.05(10)
N11 C12 C13 N14 47.42(12)
C12 C13 N14 C9 -68.88(11)
C12 C13 N14 C15 169.57(9)
C13 N14 C15 C16 -67.52(11)
N14 C9 C10 O10 158.53(10)
N14 C9 C10 N11 -24.33(13)
N14 C15 C16 C17 119.28(11)
N14 C15 C16 C21 -62.76(13)
C15 C16 C17 C18 178.79(10)
C15 C16 C21 C20 -178.15(10)
C16 C17 C18 C19 -0.50(17)
C17 C16 C21 C20 -0.14(17)
C17 C18 C19 C20 -0.46(18)
C18 C19 C20 C21 1.11(18)
C19 C20 C21 C16 -0.81(18)
C21 C16 C17 C18 0.79(16)
